data_7036437
loop_
_publ_author_name
'Srivastava, Sumit'
'Dagur, Manvender S.'
'Ali, Afsar'
'Gupta, Rajeev'

_publ_section_title
;
 Trinuclear {Co(2+)-M(3+)-Co(2+)} complexes catalyze reduction of nitro
 compounds.
;
_journal_issue 40
_journal_name_full 'Dalton transactions (Cambridge, England : 2003)'
_journal_page_first 17453
_journal_page_last 17461
_journal_paper_doi 10.1039/c5dt03442f
_journal_volume 44
_journal_year 2015
_chemical_formula_moiety 'C34 H22 Cl4 Co2 Fe N10 O4, C8 H20 N, 4(O)'
_chemical_formula_sum 'C42 H42 Cl4 Co2 Fe N11 O8'
_chemical_formula_weight 1144.38
_chemical_name_systematic
; 
 ? 
;
_space_group_IT_number 2
_symmetry_cell_setting triclinic
_symmetry_space_group_name_Hall '-P 1'
_symmetry_space_group_name_H-M 'P -1'
_atom_sites_solution_hydrogens geom
_atom_sites_solution_primary direct
_atom_sites_solution_secondary difmap
_audit_creation_method SHELXL-97
_audit_update_record
;
2015-09-04 deposited with the CCDC.
2015-09-07 downloaded from the CCDC.
;
_cell_angle_alpha 89.271(5)
_cell_angle_beta 73.261(6)
_cell_angle_gamma 84.058(5)
_cell_formula_units_Z 2
_cell_length_a 12.0632(8)
_cell_length_b 14.8156(9)
_cell_length_c 15.2289(12)
_cell_measurement_temperature 293(2)
_cell_volume 2592.0(3)
_computing_cell_refinement 'X-calibur s SAINT'
_computing_data_collection 'Xcalibur, Sapphire3'
_computing_data_reduction 'X-calibur s SAINT'
_computing_molecular_graphics 'Oxford SHELXTL'
_computing_publication_material 'Oxford SHELXTL'
_computing_structure_refinement 'SHELXL-97 (Sheldrick, 1997)'
_computing_structure_solution 'SHELXS-97 (Sheldrick, 1990)'
_diffrn_ambient_temperature 293(2)
_diffrn_measured_fraction_theta_full 0.998
_diffrn_measured_fraction_theta_max 0.998
_diffrn_measurement_device_type 'xcalibur sapphire3'
_diffrn_measurement_method '\w scans'
_diffrn_radiation_monochromator graphite
_diffrn_radiation_source 'fine-focus sealed tube'
_diffrn_radiation_type MoK\a
_diffrn_radiation_wavelength 0.71073
_diffrn_reflns_av_R_equivalents 0.0817
_diffrn_reflns_av_sigmaI/netI 0.1699
_diffrn_reflns_limit_h_max 14
_diffrn_reflns_limit_h_min -14
_diffrn_reflns_limit_k_max 16
_diffrn_reflns_limit_k_min -17
_diffrn_reflns_limit_l_max 18
_diffrn_reflns_limit_l_min -18
_diffrn_reflns_number 20617
_diffrn_reflns_theta_full 25.00
_diffrn_reflns_theta_max 25.00
_diffrn_reflns_theta_min 3.00
_exptl_absorpt_coefficient_mu 1.173
_exptl_absorpt_correction_T_max 0.791
_exptl_absorpt_correction_T_min 0.791
_exptl_absorpt_correction_type multi-scan
_exptl_absorpt_process_details sababs
_exptl_crystal_colour green
_exptl_crystal_density_diffrn 1.466
_exptl_crystal_density_method 'not measured'
_exptl_crystal_description block
_exptl_crystal_F_000 1166
_exptl_crystal_size_max 0.20
_exptl_crystal_size_mid 0.20
_exptl_crystal_size_min 0.20
_refine_diff_density_max 0.860
_refine_diff_density_min -0.531
_refine_diff_density_rms 0.088
_refine_ls_extinction_method none
_refine_ls_goodness_of_fit_ref 0.881
_refine_ls_hydrogen_treatment mixed
_refine_ls_matrix_type full
_refine_ls_number_parameters 601
_refine_ls_number_reflns 9134
_refine_ls_number_restraints 0
_refine_ls_restrained_S_all 0.881
_refine_ls_R_factor_all 0.1394
_refine_ls_R_factor_gt 0.0611
_refine_ls_shift/su_max 0.003
_refine_ls_shift/su_mean 0.000
_refine_ls_structure_factor_coef Fsqd
_refine_ls_weighting_details 'calc w=1/[\s^2^(Fo^2^)+(0.0654P)^2^+0.0000P] where P=(Fo^2^+2Fc^2^)/3'
_refine_ls_weighting_scheme calc
_refine_ls_wR_factor_gt 0.1387
_refine_ls_wR_factor_ref 0.1555
_reflns_number_gt 4348
_reflns_number_total 9134
_reflns_threshold_expression >2sigma(I)
_cod_data_source_file c5dt03442f2.cif
_cod_data_source_block shelxl
_cod_depositor_comments
;
The following automatic conversions were performed:

'_symmetry_cell_setting' value 'Triclinic' changed to 'triclinic'
according to
/usr/data/users/saulius/crontab/automatic-downloads/rss-feeds/RSC/lib/dictionaries/cif_core.dic
dictionary named 'cif_core.dic' version 2.4.2 from 2011-04-26.

Automatic conversion script
Id: cif_fix_values 3271 2015-04-21 07:52:19Z andrius 

 Adding full bibliography for 7036436--7036437.cif.
;
_cod_database_code 7036437

loop_
_symmetry_equiv_pos_as_xyz
'x, y, z'
'-x, -y, -z'

loop_
_atom_site_label
_atom_site_type_symbol
_atom_site_fract_x
_atom_site_fract_y
_atom_site_fract_z
_atom_site_U_iso_or_equiv
_atom_site_adp_type
_atom_site_occupancy
_atom_site_symmetry_multiplicity
_atom_site_calc_flag
_atom_site_refinement_flags
_atom_site_disorder_assembly
_atom_site_disorder_group
C1 C 0.2160(5) 0.0528(4) 0.1069(4) 0.0275(15) Uani 1 1 d . . .
C2 C 0.2856(6) -0.0237(4) 0.1143(5) 0.0446(19) Uani 1 1 d . . .
H2 H 0.2565 -0.0799 0.1214 0.053 Uiso 1 1 calc R . .
C3 C 0.3986(6) -0.0170(5) 0.1112(5) 0.052(2) Uani 1 1 d . . .
H3 H 0.4469 -0.0687 0.1164 0.063 Uiso 1 1 calc R . .
C4 C 0.4417(5) 0.0675(4) 0.1003(5) 0.0434(19) Uani 1 1 d . . .
H4 H 0.5183 0.0732 0.0987 0.052 Uiso 1 1 calc R . .
C5 C 0.3690(5) 0.1413(4) 0.0920(4) 0.0298(15) Uani 1 1 d . . .
C6 C 0.3987(5) 0.2379(4) 0.0786(4) 0.0308(16) Uani 1 1 d . . .
C7 C 0.3239(5) 0.3842(4) 0.0489(5) 0.0310(16) Uani 1 1 d . . .
C8 C 0.3012(5) 0.4487(4) 0.1188(5) 0.0418(18) Uani 1 1 d . . .
H8 H 0.2741 0.4322 0.1798 0.050 Uiso 1 1 calc R . .
C9 C 0.3197(6) 0.5388(4) 0.0964(5) 0.0459(19) Uani 1 1 d . . .
H9 H 0.3035 0.5838 0.1416 0.055 Uiso 1 1 calc R . .
C10 C 0.3627(5) 0.5587(4) 0.0049(6) 0.0441(19) Uani 1 1 d . . .
H10 H 0.3782 0.6176 -0.0121 0.053 Uiso 1 1 calc R . .
C11 C 0.3826(5) 0.4922(4) -0.0612(5) 0.0390(17) Uani 1 1 d . . .
H11 H 0.4108 0.5071 -0.1225 0.047 Uiso 1 1 calc R . .
C12 C 0.0876(5) 0.0621(4) 0.1172(5) 0.0342(16) Uani 1 1 d . . .
C13 C -0.0746(5) 0.1688(4) 0.1367(5) 0.0261(15) Uani 1 1 d . . .
C14 C -0.1285(6) 0.1711(4) 0.0676(5) 0.0437(18) Uani 1 1 d . . .
H14 H -0.0857 0.1549 0.0077 0.052 Uiso 1 1 calc R . .
C15 C -0.2465(6) 0.1977(5) 0.0887(6) 0.049(2) Uani 1 1 d . . .
H15 H -0.2839 0.2000 0.0430 0.059 Uiso 1 1 calc R . .
C16 C -0.3063(6) 0.2202(5) 0.1752(6) 0.060(2) Uani 1 1 d . . .
H16 H -0.3856 0.2388 0.1904 0.072 Uiso 1 1 calc R . .
C17 C -0.2502(6) 0.2154(5) 0.2409(5) 0.060(2) Uani 1 1 d . . .
H17 H -0.2928 0.2307 0.3011 0.072 Uiso 1 1 calc R . .
C18 C 0.0110(5) 0.3583(4) 0.0320(4) 0.0311(15) Uani 1 1 d . . .
C19 C -0.0798(5) 0.4245(4) 0.0408(5) 0.0404(18) Uani 1 1 d . . .
H19 H -0.1110 0.4362 -0.0079 0.048 Uiso 1 1 calc R . .
C20 C -0.1251(6) 0.4736(5) 0.1213(6) 0.0487(19) Uani 1 1 d . . .
H20 H -0.1865 0.5187 0.1273 0.058 Uiso 1 1 calc R . .
C21 C -0.0785(6) 0.4552(4) 0.1936(5) 0.047(2) Uani 1 1 d . . .
H21 H -0.1075 0.4881 0.2485 0.056 Uiso 1 1 calc R . .
C22 C 0.0115(5) 0.3874(4) 0.1825(5) 0.0331(16) Uani 1 1 d . . .
C23 C 0.0687(6) 0.3516(4) 0.2520(5) 0.0369(17) Uani 1 1 d . . .
C24 C 0.1697(6) 0.2162(4) 0.2866(5) 0.0372(17) Uani 1 1 d . . .
C25 C 0.2761(6) 0.2222(5) 0.2996(5) 0.053(2) Uani 1 1 d . . .
H25 H 0.3203 0.2682 0.2719 0.063 Uiso 1 1 calc R . .
C26 C 0.3176(7) 0.1612(7) 0.3530(6) 0.072(3) Uani 1 1 d . . .
H26 H 0.3905 0.1649 0.3613 0.086 Uiso 1 1 calc R . .
C27 C 0.2523(8) 0.0952(6) 0.3940(6) 0.074(3) Uani 1 1 d . . .
H27 H 0.2807 0.0514 0.4285 0.088 Uiso 1 1 calc R . .
C28 C 0.1430(7) 0.0940(5) 0.3836(5) 0.062(2) Uani 1 1 d . . .
H28 H 0.0964 0.0507 0.4144 0.075 Uiso 1 1 calc R . .
C29 C 0.0723(5) 0.2981(4) -0.0496(5) 0.0325(16) Uani 1 1 d . . .
C30 C 0.2206(5) 0.1786(4) -0.1010(4) 0.0283(15) Uani 1 1 d . . .
C31 C 0.1730(6) 0.1033(4) -0.1209(5) 0.0427(18) Uani 1 1 d . . .
H31 H 0.0968 0.0940 -0.0892 0.051 Uiso 1 1 calc R . .
C32 C 0.2384(6) 0.0422(4) -0.1874(5) 0.049(2) Uani 1 1 d . . .
H32 H 0.2056 -0.0074 -0.2023 0.059 Uiso 1 1 calc R . .
C33 C 0.3504(6) 0.0539(4) -0.2316(5) 0.049(2) Uani 1 1 d . . .
H33 H 0.3964 0.0118 -0.2752 0.059 Uiso 1 1 calc R . .
C34 C 0.3946(6) 0.1304(5) -0.2098(5) 0.0473(19) Uani 1 1 d . . .
H34 H 0.4706 0.1401 -0.2414 0.057 Uiso 1 1 calc R . .
C35 C 0.1340(8) 0.2842(7) 0.6665(6) 0.084(3) Uani 1 1 d . . .
H35A H 0.1648 0.3421 0.6672 0.101 Uiso 1 1 calc R . .
H35B H 0.1034 0.2665 0.7297 0.101 Uiso 1 1 calc R . .
C36 C 0.2304(8) 0.2166(7) 0.6203(7) 0.095(3) Uani 1 1 d . . .
H36A H 0.2895 0.2136 0.6513 0.143 Uiso 1 1 calc R . .
H36B H 0.2625 0.2336 0.5578 0.143 Uiso 1 1 calc R . .
H36C H 0.2020 0.1582 0.6216 0.143 Uiso 1 1 calc R . .
C37 C 0.0765(7) 0.3270(5) 0.5258(5) 0.058(2) Uani 1 1 d . . .
H37A H 0.1293 0.2782 0.4899 0.069 Uiso 1 1 calc R . .
H37B H 0.0108 0.3378 0.5010 0.069 Uiso 1 1 calc R . .
C38 C 0.1379(9) 0.4112(6) 0.5154(7) 0.100(3) Uani 1 1 d . . .
H38A H 0.1612 0.4274 0.4520 0.150 Uiso 1 1 calc R . .
H38B H 0.2055 0.4001 0.5368 0.150 Uiso 1 1 calc R . .
H38C H 0.0864 0.4598 0.5509 0.150 Uiso 1 1 calc R . .
C39 C -0.0513(8) 0.3684(6) 0.6801(6) 0.073(3) Uani 1 1 d . . .
H39A H -0.0149 0.4244 0.6750 0.087 Uiso 1 1 calc R . .
H39B H -0.0693 0.3506 0.7438 0.087 Uiso 1 1 calc R . .
C40 C -0.1633(8) 0.3868(6) 0.6555(6) 0.092(3) Uani 1 1 d . . .
H40A H -0.2125 0.4339 0.6952 0.138 Uiso 1 1 calc R . .
H40B H -0.2019 0.3325 0.6627 0.138 Uiso 1 1 calc R . .
H40C H -0.1470 0.4059 0.5930 0.138 Uiso 1 1 calc R . .
C41 C -0.0201(8) 0.2120(5) 0.6216(6) 0.073(3) Uani 1 1 d . . .
H41A H 0.0388 0.1671 0.5849 0.087 Uiso 1 1 calc R . .
H41B H -0.0806 0.2233 0.5913 0.087 Uiso 1 1 calc R . .
C42 C -0.0727(8) 0.1721(6) 0.7156(7) 0.102(3) Uani 1 1 d . . .
H42A H -0.1069 0.1181 0.7083 0.153 Uiso 1 1 calc R . .
H42B H -0.1315 0.2157 0.7526 0.153 Uiso 1 1 calc R . .
H42C H -0.0128 0.1576 0.7451 0.153 Uiso 1 1 calc R . .
N1 N 0.3061(4) 0.2923(3) 0.0680(3) 0.0280(12) Uani 1 1 d . . .
N2 N 0.0464(4) 0.1484(3) 0.1207(3) 0.0265(12) Uani 1 1 d . . .
N3 N 0.1247(4) 0.2695(3) 0.2256(4) 0.0303(12) Uani 1 1 d . . .
N4 N 0.1601(4) 0.2432(3) -0.0330(3) 0.0269(12) Uani 1 1 d . . .
N5 N 0.2590(4) 0.1328(3) 0.0945(3) 0.0288(12) Uani 1 1 d . . .
N6 N 0.0535(4) 0.3406(3) 0.1040(3) 0.0252(12) Uani 1 1 d . . .
N7 N 0.3622(4) 0.4050(3) -0.0394(4) 0.0302(13) Uani 1 1 d . . .
N8 N 0.3322(4) 0.1919(3) -0.1446(4) 0.0355(14) Uani 1 1 d . . .
N9 N -0.1347(4) 0.1894(4) 0.2227(4) 0.0422(15) Uani 1 1 d . . .
N10 N 0.1013(5) 0.1530(4) 0.3308(4) 0.0443(15) Uani 1 1 d . . .
N11 N 0.0336(6) 0.2976(4) 0.6237(4) 0.0591(18) Uani 1 1 d . . .
O1 O 0.4940(4) 0.2588(3) 0.0775(4) 0.0558(15) Uani 1 1 d . . .
O2 O 0.0356(4) -0.0063(3) 0.1238(4) 0.0502(14) Uani 1 1 d . . .
O3 O 0.0578(4) 0.3940(3) 0.3246(4) 0.0615(15) Uani 1 1 d . . .
O4 O 0.0424(4) 0.3045(3) -0.1202(3) 0.0555(14) Uani 1 1 d . . .
O5 O 0.5073(11) 0.2790(9) 0.4520(9) 0.249(5) Uiso 1 1 d . . .
O6 O 0.5748(16) 0.1864(13) 0.5352(14) 0.173(5) Uiso 0.528(10) 1 d P A 1
O6A O 0.6522(17) 0.1585(13) 0.6015(15) 0.173(5) Uiso 0.472(10) 1 d P A 2
O7 O 0.5626(10) 0.0886(8) 0.4561(9) 0.246(5) Uiso 1 1 d . . .
O8 O 0.513(3) 0.433(2) 0.435(2) 0.240(7) Uiso 0.387(11) 1 d P B 1
O8A O 0.4611(17) 0.4040(13) 0.3108(15) 0.240(7) Uiso 0.613(11) 1 d P B 2
Cl1 Cl 0.59529(15) 0.25702(12) -0.16149(17) 0.0668(7) Uani 1 1 d . . .
Cl2 Cl 0.3728(2) 0.38425(14) -0.26134(15) 0.0786(7) Uani 1 1 d . . .
Cl3 Cl -0.1635(2) 0.28075(17) 0.42712(18) 0.0922(8) Uani 1 1 d . . .
Cl4 Cl -0.1290(2) 0.03030(16) 0.38811(19) 0.0909(8) Uani 1 1 d . . .
Fe1 Fe 0.15941(7) 0.23810(5) 0.09594(6) 0.0189(2) Uani 1 1 d . . .
Co1 Co 0.40845(7) 0.30895(6) -0.14175(7) 0.0374(3) Uani 1 1 d . . .
Co2 Co -0.07061(8) 0.16489(7) 0.33330(7) 0.0510(3) Uani 1 1 d . . .

loop_
_atom_site_aniso_label
_atom_site_aniso_U_11
_atom_site_aniso_U_22
_atom_site_aniso_U_33
_atom_site_aniso_U_23
_atom_site_aniso_U_13
_atom_site_aniso_U_12
C1 0.029(4) 0.021(4) 0.033(4) 0.004(3) -0.009(3) -0.010(3)
C2 0.048(5) 0.028(4) 0.058(5) 0.012(3) -0.014(4) -0.012(3)
C3 0.039(5) 0.035(5) 0.080(6) 0.010(4) -0.018(4) 0.009(3)
C4 0.032(4) 0.032(4) 0.071(6) 0.006(4) -0.023(4) -0.001(3)
C5 0.023(4) 0.035(4) 0.031(4) 0.005(3) -0.006(3) -0.006(3)
C6 0.029(4) 0.028(4) 0.043(5) 0.003(3) -0.020(4) -0.009(3)
C7 0.025(4) 0.033(4) 0.045(5) 0.004(3) -0.021(4) -0.014(3)
C8 0.047(4) 0.037(4) 0.044(5) -0.001(3) -0.012(4) -0.021(3)
C9 0.052(5) 0.036(5) 0.055(6) -0.010(4) -0.020(4) -0.017(3)
C10 0.044(4) 0.023(4) 0.073(6) 0.007(4) -0.026(5) -0.013(3)
C11 0.038(4) 0.031(4) 0.055(5) 0.014(4) -0.021(4) -0.012(3)
C12 0.036(4) 0.028(4) 0.048(5) 0.010(3) -0.021(4) -0.019(3)
C13 0.019(3) 0.028(4) 0.032(4) 0.001(3) -0.008(3) -0.009(2)
C14 0.040(4) 0.056(5) 0.041(5) 0.008(4) -0.016(4) -0.020(3)
C15 0.028(4) 0.076(6) 0.050(6) 0.004(4) -0.021(4) -0.015(3)
C16 0.024(4) 0.088(6) 0.076(7) -0.010(5) -0.026(5) -0.001(4)
C17 0.036(5) 0.101(7) 0.037(5) -0.012(4) -0.003(4) -0.003(4)
C18 0.029(4) 0.031(4) 0.035(4) 0.005(3) -0.011(4) -0.008(3)
C19 0.041(4) 0.035(4) 0.052(5) 0.005(4) -0.025(4) -0.004(3)
C20 0.042(4) 0.041(4) 0.063(6) 0.002(4) -0.019(4) 0.008(3)
C21 0.048(5) 0.034(4) 0.062(6) -0.013(4) -0.020(4) 0.004(3)
C22 0.033(4) 0.032(4) 0.035(4) -0.003(3) -0.010(4) -0.007(3)
C23 0.047(4) 0.033(4) 0.036(5) 0.003(3) -0.016(4) -0.013(3)
C24 0.040(4) 0.042(4) 0.032(4) -0.003(3) -0.012(4) -0.011(3)
C25 0.044(5) 0.083(6) 0.041(5) 0.008(4) -0.023(4) -0.015(4)
C26 0.063(6) 0.111(8) 0.053(6) 0.007(5) -0.040(5) 0.000(5)
C27 0.088(7) 0.075(7) 0.073(7) 0.023(5) -0.050(6) -0.002(5)
C28 0.076(6) 0.067(6) 0.050(6) 0.013(4) -0.028(5) -0.008(4)
C29 0.033(4) 0.029(4) 0.037(5) 0.005(3) -0.010(4) -0.010(3)
C30 0.037(4) 0.029(4) 0.025(4) 0.008(3) -0.016(3) -0.009(3)
C31 0.048(4) 0.041(4) 0.038(5) -0.006(3) -0.004(4) -0.024(3)
C32 0.060(5) 0.033(4) 0.060(6) -0.008(4) -0.022(5) -0.016(3)
C33 0.044(5) 0.042(5) 0.061(6) -0.014(4) -0.014(4) -0.005(3)
C34 0.036(4) 0.050(5) 0.055(5) -0.008(4) -0.009(4) -0.007(3)
C35 0.110(8) 0.105(8) 0.047(6) -0.009(5) -0.037(6) -0.014(6)
C36 0.097(8) 0.121(9) 0.080(8) 0.018(7) -0.043(7) -0.019(6)
C37 0.072(6) 0.068(6) 0.035(5) 0.005(4) -0.015(5) -0.020(4)
C38 0.136(9) 0.097(8) 0.081(8) 0.021(6) -0.038(7) -0.059(7)
C39 0.112(8) 0.063(6) 0.048(6) -0.013(4) -0.033(6) -0.004(5)
C40 0.123(9) 0.060(6) 0.078(8) -0.011(5) -0.010(7) 0.006(6)
C41 0.091(7) 0.047(5) 0.073(7) 0.007(5) -0.012(6) -0.013(4)
C42 0.107(8) 0.097(8) 0.082(8) 0.037(6) 0.001(7) -0.001(6)
N1 0.032(3) 0.020(3) 0.039(3) 0.010(2) -0.019(3) -0.011(2)
N2 0.026(3) 0.017(3) 0.037(3) 0.005(2) -0.009(3) -0.008(2)
N3 0.037(3) 0.025(3) 0.032(3) 0.006(2) -0.014(3) -0.003(2)
N4 0.027(3) 0.031(3) 0.029(3) -0.001(2) -0.015(3) -0.009(2)
N5 0.030(3) 0.029(3) 0.032(3) 0.005(2) -0.014(3) -0.011(2)
N6 0.025(3) 0.027(3) 0.028(3) 0.002(2) -0.011(3) -0.007(2)
N7 0.032(3) 0.029(3) 0.032(4) 0.002(3) -0.010(3) -0.012(2)
N8 0.022(3) 0.041(3) 0.041(4) -0.009(3) -0.003(3) -0.009(2)
N9 0.027(3) 0.057(4) 0.046(4) -0.001(3) -0.018(3) 0.000(3)
N10 0.064(4) 0.039(4) 0.042(4) 0.015(3) -0.032(4) -0.019(3)
N11 0.097(5) 0.053(4) 0.033(4) -0.003(3) -0.025(4) -0.017(4)
O1 0.038(3) 0.046(3) 0.099(5) 0.019(3) -0.040(3) -0.019(2)
O2 0.047(3) 0.026(3) 0.088(4) 0.010(2) -0.031(3) -0.020(2)
O3 0.090(4) 0.054(3) 0.049(4) -0.018(3) -0.037(3) 0.003(3)
O4 0.070(4) 0.063(4) 0.038(3) -0.002(3) -0.030(3) 0.013(3)
Cl1 0.0376(11) 0.0375(11) 0.125(2) -0.0151(12) -0.0208(13) -0.0093(8)
Cl2 0.1184(19) 0.0659(15) 0.0491(15) 0.0036(11) -0.0253(14) 0.0044(13)
Cl3 0.0918(18) 0.100(2) 0.091(2) -0.0369(15) -0.0388(16) 0.0023(14)
Cl4 0.1072(19) 0.0714(17) 0.103(2) 0.0307(14) -0.0354(17) -0.0375(13)
Fe1 0.0212(5) 0.0156(5) 0.0249(5) 0.0029(4) -0.0127(4) -0.0078(3)
Co1 0.0364(5) 0.0280(5) 0.0481(7) 0.0001(4) -0.0109(5) -0.0086(4)
Co2 0.0560(7) 0.0556(7) 0.0478(7) 0.0056(5) -0.0221(6) -0.0145(5)

loop_
_atom_type_symbol
_atom_type_description
_atom_type_scat_dispersion_real
_atom_type_scat_dispersion_imag
_atom_type_scat_source
C C 0.0033 0.0016 'International Tables Vol C Tables 4.2.6.8 and 6.1.1.4'
H H 0.0000 0.0000 'International Tables Vol C Tables 4.2.6.8 and 6.1.1.4'
N N 0.0061 0.0033 'International Tables Vol C Tables 4.2.6.8 and 6.1.1.4'
O O 0.0106 0.0060 'International Tables Vol C Tables 4.2.6.8 and 6.1.1.4'
Cl Cl 0.1484 0.1585 'International Tables Vol C Tables 4.2.6.8 and 6.1.1.4'
Fe Fe 0.3463 0.8444 'International Tables Vol C Tables 4.2.6.8 and 6.1.1.4'
Co Co 0.3494 0.9721 'International Tables Vol C Tables 4.2.6.8 and 6.1.1.4'

loop_
_geom_angle_atom_site_label_1
_geom_angle_atom_site_label_2
_geom_angle_atom_site_label_3
_geom_angle
N5 C1 C2 120.1(5)
N5 C1 C12 111.8(5)
C2 C1 C12 127.9(5)
C1 C2 C3 119.3(6)
C1 C2 H2 120.4
C3 C2 H2 120.4
C2 C3 C4 119.9(6)
C2 C3 H3 120.0
C4 C3 H3 120.0
C5 C4 C3 118.3(6)
C5 C4 H4 120.8
C3 C4 H4 120.8
N5 C5 C4 120.6(6)
N5 C5 C6 112.8(5)
C4 C5 C6 126.6(5)
O1 C6 N1 128.2(6)
O1 C6 C5 121.9(5)
N1 C6 C5 109.9(5)
N7 C7 C8 122.4(6)
N7 C7 N1 116.4(5)
C8 C7 N1 121.2(6)
C7 C8 C9 119.1(7)
C7 C8 H8 120.4
C9 C8 H8 120.4
C10 C9 C8 117.8(6)
C10 C9 H9 121.1
C8 C9 H9 121.1
C11 C10 C9 120.4(6)
C11 C10 H10 119.8
C9 C10 H10 119.8
N7 C11 C10 121.7(7)
N7 C11 H11 119.1
C10 C11 H11 119.1
O2 C12 N2 129.4(6)
O2 C12 C1 120.0(6)
N2 C12 C1 110.5(5)
N9 C13 C14 121.1(5)
N9 C13 N2 115.6(5)
C14 C13 N2 123.3(6)
C15 C14 C13 119.3(7)
C15 C14 H14 120.4
C13 C14 H14 120.4
C16 C15 C14 119.3(7)
C16 C15 H15 120.3
C14 C15 H15 120.3
C15 C16 C17 119.3(6)
C15 C16 H16 120.3
C17 C16 H16 120.3
N9 C17 C16 122.8(7)
N9 C17 H17 118.6
C16 C17 H17 118.6
N6 C18 C19 119.2(6)
N6 C18 C29 112.5(5)
C19 C18 C29 128.3(6)
C18 C19 C20 120.2(6)
C18 C19 H19 119.9
C20 C19 H19 119.9
C19 C20 C21 119.4(6)
C19 C20 H20 120.3
C21 C20 H20 120.3
C22 C21 C20 118.6(7)
C22 C21 H21 120.7
C20 C21 H21 120.7
N6 C22 C21 120.9(6)
N6 C22 C23 111.1(5)
C21 C22 C23 127.9(6)
O3 C23 N3 128.2(6)
O3 C23 C22 121.9(6)
N3 C23 C22 109.8(6)
N10 C24 C25 120.6(7)
N10 C24 N3 114.9(5)
C25 C24 N3 124.4(6)
C26 C25 C24 120.2(8)
C26 C25 H25 119.9
C24 C25 H25 119.9
C27 C26 C25 119.6(8)
C27 C26 H26 120.2
C25 C26 H26 120.2
C26 C27 C28 118.7(8)
C26 C27 H27 120.7
C28 C27 H27 120.7
N10 C28 C27 122.4(8)
N10 C28 H28 118.8
C27 C28 H28 118.8
O4 C29 N4 128.5(6)
O4 C29 C18 120.5(6)
N4 C29 C18 110.9(5)
N8 C30 C31 120.9(6)
N8 C30 N4 115.9(5)
C31 C30 N4 123.2(6)
C32 C31 C30 119.8(6)
C32 C31 H31 120.1
C30 C31 H31 120.1
C33 C32 C31 120.3(6)
C33 C32 H32 119.9
C31 C32 H32 119.9
C32 C33 C34 118.0(7)
C32 C33 H33 121.0
C34 C33 H33 121.0
N8 C34 C33 123.1(6)
N8 C34 H34 118.5
C33 C34 H34 118.5
C36 C35 N11 115.5(7)
C36 C35 H35A 108.4
N11 C35 H35A 108.4
C36 C35 H35B 108.4
N11 C35 H35B 108.4
H35A C35 H35B 107.5
C35 C36 H36A 109.5
C35 C36 H36B 109.5
H36A C36 H36B 109.5
C35 C36 H36C 109.5
H36A C36 H36C 109.5
H36B C36 H36C 109.5
C38 C37 N11 113.4(6)
C38 C37 H37A 108.9
N11 C37 H37A 108.9
C38 C37 H37B 108.9
N11 C37 H37B 108.9
H37A C37 H37B 107.7
C37 C38 H38A 109.5
C37 C38 H38B 109.5
H38A C38 H38B 109.5
C37 C38 H38C 109.5
H38A C38 H38C 109.5
H38B C38 H38C 109.5
N11 C39 C40 115.3(6)
N11 C39 H39A 108.5
C40 C39 H39A 108.5
N11 C39 H39B 108.5
C40 C39 H39B 108.5
H39A C39 H39B 107.5
C39 C40 H40A 109.5
C39 C40 H40B 109.5
H40A C40 H40B 109.5
C39 C40 H40C 109.5
H40A C40 H40C 109.5
H40B C40 H40C 109.5
N11 C41 C42 114.8(7)
N11 C41 H41A 108.6
C42 C41 H41A 108.6
N11 C41 H41B 108.6
C42 C41 H41B 108.6
H41A C41 H41B 107.5
C41 C42 H42A 109.5
C41 C42 H42B 109.5
H42A C42 H42B 109.5
C41 C42 H42C 109.5
H42A C42 H42C 109.5
H42B C42 H42C 109.5
C6 N1 C7 116.2(5)
C6 N1 Fe1 115.9(4)
C7 N1 Fe1 127.5(4)
C12 N2 C13 117.6(5)
C12 N2 Fe1 117.3(4)
C13 N2 Fe1 125.0(4)
C23 N3 C24 120.0(5)
C23 N3 Fe1 116.4(4)
C24 N3 Fe1 122.9(4)
C29 N4 C30 117.4(5)
C29 N4 Fe1 115.0(4)
C30 N4 Fe1 125.0(4)
C1 N5 C5 121.7(5)
C1 N5 Fe1 119.5(4)
C5 N5 Fe1 118.3(4)
C22 N6 C18 121.7(5)
C22 N6 Fe1 120.1(4)
C18 N6 Fe1 117.7(4)
C7 N7 C11 118.5(6)
C7 N7 Co1 122.5(4)
C11 N7 Co1 118.6(5)
C30 N8 C34 118.0(5)
C30 N8 Co1 126.1(4)
C34 N8 Co1 114.6(4)
C13 N9 C17 118.1(6)
C13 N9 Co2 124.0(4)
C17 N9 Co2 117.1(5)
C28 N10 C24 118.3(6)
C28 N10 Co2 121.7(5)
C24 N10 Co2 119.0(5)
C39 N11 C41 111.3(7)
C39 N11 C37 110.8(6)
C41 N11 C37 106.6(5)
C39 N11 C35 106.0(6)
C41 N11 C35 111.8(6)
C37 N11 C35 110.4(7)
N6 Fe1 N5 176.4(2)
N6 Fe1 N3 79.6(2)
N5 Fe1 N3 97.9(2)
N6 Fe1 N1 101.25(19)
N5 Fe1 N1 81.36(19)
N3 Fe1 N1 91.2(2)
N6 Fe1 N2 97.12(19)
N5 Fe1 N2 80.31(19)
N3 Fe1 N2 92.4(2)
N1 Fe1 N2 161.63(18)
N6 Fe1 N4 81.5(2)
N5 Fe1 N4 101.0(2)
N3 Fe1 N4 161.1(2)
N1 Fe1 N4 91.5(2)
N2 Fe1 N4 90.9(2)
N7 Co1 N8 126.7(2)
N7 Co1 Cl1 107.91(14)
N8 Co1 Cl1 102.54(14)
N7 Co1 Cl2 103.27(16)
N8 Co1 Cl2 102.05(16)
Cl1 Co1 Cl2 114.88(10)
N10 Co2 N9 126.3(2)
N10 Co2 Cl3 108.18(16)
N9 Co2 Cl3 101.30(17)
N10 Co2 Cl4 103.16(17)
N9 Co2 Cl4 105.63(17)
Cl3 Co2 Cl4 112.33(11)

loop_
_geom_bond_atom_site_label_1
_geom_bond_atom_site_label_2
_geom_bond_distance
C1 N5 1.332(7)
C1 C2 1.363(8)
C1 C12 1.503(8)
C2 C3 1.364(8)
C2 H2 0.9300
C3 C4 1.395(9)
C3 H3 0.9300
C4 C5 1.357(8)
C4 H4 0.9300
C5 N5 1.336(7)
C5 C6 1.507(8)
C6 O1 1.217(6)
C6 N1 1.355(7)
C7 N7 1.333(8)
C7 C8 1.388(8)
C7 N1 1.414(7)
C8 C9 1.398(9)
C8 H8 0.9300
C9 C10 1.379(9)
C9 H9 0.9300
C10 C11 1.370(9)
C10 H10 0.9300
C11 N7 1.359(7)
C11 H11 0.9300
C12 O2 1.234(6)
C12 N2 1.320(7)
C13 N9 1.322(7)
C13 C14 1.386(8)
C13 N2 1.410(7)
C14 C15 1.381(8)
C14 H14 0.9300
C15 C16 1.335(10)
C15 H15 0.9300
C16 C17 1.358(9)
C16 H16 0.9300
C17 N9 1.355(8)
C17 H17 0.9300
C18 N6 1.351(7)
C18 C19 1.370(8)
C18 C29 1.499(8)
C19 C20 1.374(9)
C19 H19 0.9300
C20 C21 1.385(9)
C20 H20 0.9300
C21 C22 1.375(8)
C21 H21 0.9300
C22 N6 1.328(7)
C22 C23 1.486(8)
C23 O3 1.245(7)
C23 N3 1.336(7)
C24 N10 1.353(8)
C24 C25 1.366(8)
C24 N3 1.401(8)
C25 C26 1.361(10)
C25 H25 0.9300
C26 C27 1.352(11)
C26 H26 0.9300
C27 C28 1.374(10)
C27 H27 0.9300
C28 N10 1.337(8)
C28 H28 0.9300
C29 O4 1.228(7)
C29 N4 1.348(7)
C30 N8 1.352(7)
C30 C31 1.382(8)
C30 N4 1.402(7)
C31 C32 1.373(9)
C31 H31 0.9300
C32 C33 1.353(9)
C32 H32 0.9300
C33 C34 1.384(8)
C33 H33 0.9300
C34 N8 1.353(8)
C34 H34 0.9300
C35 C36 1.468(11)
C35 N11 1.527(9)
C35 H35A 0.9700
C35 H35B 0.9700
C36 H36A 0.9600
C36 H36B 0.9600
C36 H36C 0.9600
C37 C38 1.499(10)
C37 N11 1.506(9)
C37 H37A 0.9700
C37 H37B 0.9700
C38 H38A 0.9600
C38 H38B 0.9600
C38 H38C 0.9600
C39 N11 1.477(9)
C39 C40 1.501(10)
C39 H39A 0.9700
C39 H39B 0.9700
C40 H40A 0.9600
C40 H40B 0.9600
C40 H40C 0.9600
C41 N11 1.487(9)
C41 C42 1.528(11)
C41 H41A 0.9700
C41 H41B 0.9700
C42 H42A 0.9600
C42 H42B 0.9600
C42 H42C 0.9600
N1 Fe1 1.952(4)
N2 Fe1 1.957(4)
N3 Fe1 1.948(5)
N4 Fe1 1.962(5)
N5 Fe1 1.864(5)
N6 Fe1 1.862(4)
N7 Co1 2.039(5)
N8 Co1 2.052(5)
N9 Co2 2.060(5)
N10 Co2 2.052(5)
Cl1 Co1 2.2403(19)
Cl2 Co1 2.247(2)
Cl3 Co2 2.233(2)
Cl4 Co2 2.254(2)

loop_
_geom_torsion_atom_site_label_1
_geom_torsion_atom_site_label_2
_geom_torsion_atom_site_label_3
_geom_torsion_atom_site_label_4
_geom_torsion
N5 C1 C2 C3 1.7(10)
C12 C1 C2 C3 -173.9(7)
C1 C2 C3 C4 -0.2(11)
C2 C3 C4 C5 -0.7(11)
C3 C4 C5 N5 0.2(10)
C3 C4 C5 C6 -179.2(7)
N5 C5 C6 O1 177.7(6)
C4 C5 C6 O1 -2.8(11)
N5 C5 C6 N1 -2.9(8)
C4 C5 C6 N1 176.6(6)
N7 C7 C8 C9 -0.4(9)
N1 C7 C8 C9 -179.7(5)
C7 C8 C9 C10 -1.6(10)
C8 C9 C10 C11 2.1(10)
C9 C10 C11 N7 -0.7(10)
N5 C1 C12 O2 175.7(6)
C2 C1 C12 O2 -8.5(11)
N5 C1 C12 N2 -6.4(8)
C2 C1 C12 N2 169.4(6)
N9 C13 C14 C15 1.7(10)
N2 C13 C14 C15 -175.6(6)
C13 C14 C15 C16 -0.4(11)
C14 C15 C16 C17 -0.7(12)
C15 C16 C17 N9 0.6(13)
N6 C18 C19 C20 1.5(10)
C29 C18 C19 C20 -179.7(6)
C18 C19 C20 C21 -0.3(11)
C19 C20 C21 C22 -0.6(11)
C20 C21 C22 N6 0.4(10)
C20 C21 C22 C23 -175.2(6)
N6 C22 C23 O3 167.4(6)
C21 C22 C23 O3 -16.7(11)
N6 C22 C23 N3 -15.5(7)
C21 C22 C23 N3 160.4(7)
N10 C24 C25 C26 3.9(11)
N3 C24 C25 C26 -173.0(7)
C24 C25 C26 C27 -0.7(13)
C25 C26 C27 C28 -2.8(14)
C26 C27 C28 N10 3.4(13)
N6 C18 C29 O4 178.7(6)
C19 C18 C29 O4 -0.2(10)
N6 C18 C29 N4 -3.2(7)
C19 C18 C29 N4 178.0(6)
N8 C30 C31 C32 -1.8(10)
N4 C30 C31 C32 -178.9(6)
C30 C31 C32 C33 2.1(11)
C31 C32 C33 C34 -2.3(11)
C32 C33 C34 N8 2.3(11)
O1 C6 N1 C7 3.3(10)
C5 C6 N1 C7 -176.0(5)
O1 C6 N1 Fe1 -169.4(6)
C5 C6 N1 Fe1 11.2(6)
N7 C7 N1 C6 89.8(7)
C8 C7 N1 C6 -90.8(7)
N7 C7 N1 Fe1 -98.4(6)
C8 C7 N1 Fe1 81.0(7)
O2 C12 N2 C13 2.0(10)
C1 C12 N2 C13 -175.7(5)
O2 C12 N2 Fe1 -174.4(6)
C1 C12 N2 Fe1 7.9(7)
N9 C13 N2 C12 97.6(7)
C14 C13 N2 C12 -85.0(8)
N9 C13 N2 Fe1 -86.4(6)
C14 C13 N2 Fe1 91.1(7)
O3 C23 N3 C24 6.9(10)
C22 C23 N3 C24 -169.9(5)
O3 C23 N3 Fe1 -164.1(6)
C22 C23 N3 Fe1 19.1(6)
N10 C24 N3 C23 97.6(7)
C25 C24 N3 C23 -85.2(8)
N10 C24 N3 Fe1 -91.9(6)
C25 C24 N3 Fe1 85.2(7)
O4 C29 N4 C30 -6.2(10)
C18 C29 N4 C30 175.8(5)
O4 C29 N4 Fe1 -168.9(6)
C18 C29 N4 Fe1 13.1(6)
N8 C30 N4 C29 111.9(6)
C31 C30 N4 C29 -70.8(8)
N8 C30 N4 Fe1 -87.3(6)
C31 C30 N4 Fe1 90.0(6)
C2 C1 N5 C5 -2.3(9)
C12 C1 N5 C5 173.9(5)
C2 C1 N5 Fe1 -174.1(5)
C12 C1 N5 Fe1 2.2(7)
C4 C5 N5 C1 1.4(10)
C6 C5 N5 C1 -179.1(5)
C4 C5 N5 Fe1 173.2(5)
C6 C5 N5 Fe1 -7.3(7)
C21 C22 N6 C18 0.8(9)
C23 C22 N6 C18 177.0(5)
C21 C22 N6 Fe1 -170.7(5)
C23 C22 N6 Fe1 5.5(7)
C19 C18 N6 C22 -1.7(9)
C29 C18 N6 C22 179.3(5)
C19 C18 N6 Fe1 170.0(5)
C29 C18 N6 Fe1 -9.0(6)
C8 C7 N7 C11 1.8(9)
N1 C7 N7 C11 -178.8(5)
C8 C7 N7 Co1 174.8(4)
N1 C7 N7 Co1 -5.8(7)
C10 C11 N7 C7 -1.3(9)
C10 C11 N7 Co1 -174.5(4)
C31 C30 N8 C34 1.7(9)
N4 C30 N8 C34 179.0(6)
C31 C30 N8 Co1 168.2(5)
N4 C30 N8 Co1 -14.5(7)
C33 C34 N8 C30 -2.0(10)
C33 C34 N8 Co1 -170.0(5)
C14 C13 N9 C17 -1.8(9)
N2 C13 N9 C17 175.7(6)
C14 C13 N9 Co2 167.7(5)
N2 C13 N9 Co2 -14.7(7)
C16 C17 N9 C13 0.7(11)
C16 C17 N9 Co2 -169.6(6)
C27 C28 N10 C24 -0.3(11)
C27 C28 N10 Co2 -169.2(6)
C25 C24 N10 C28 -3.4(10)
N3 C24 N10 C28 173.9(6)
C25 C24 N10 Co2 165.8(5)
N3 C24 N10 Co2 -16.9(8)
C40 C39 N11 C41 -53.0(10)
C40 C39 N11 C37 65.5(10)
C40 C39 N11 C35 -174.7(8)
C42 C41 N11 C39 -57.3(10)
C42 C41 N11 C37 -178.3(7)
C42 C41 N11 C35 61.0(10)
C38 C37 N11 C39 61.2(9)
C38 C37 N11 C41 -177.6(7)
C38 C37 N11 C35 -56.0(9)
C36 C35 N11 C39 -179.4(9)
C36 C35 N11 C41 59.2(11)
C36 C35 N11 C37 -59.3(10)
C22 N6 Fe1 N5 50(3)
C18 N6 Fe1 N5 -121(3)
C22 N6 Fe1 N3 3.6(5)
C18 N6 Fe1 N3 -168.3(4)
C22 N6 Fe1 N1 -85.6(5)
C18 N6 Fe1 N1 102.5(4)
C22 N6 Fe1 N2 94.7(5)
C18 N6 Fe1 N2 -77.1(4)
C22 N6 Fe1 N4 -175.4(5)
C18 N6 Fe1 N4 12.7(4)
C1 N5 Fe1 N6 46(4)
C5 N5 Fe1 N6 -126(3)
C1 N5 Fe1 N3 92.6(5)
C5 N5 Fe1 N3 -79.4(5)
C1 N5 Fe1 N1 -177.3(5)
C5 N5 Fe1 N1 10.7(5)
C1 N5 Fe1 N2 1.5(5)
C5 N5 Fe1 N2 -170.5(5)
C1 N5 Fe1 N4 -87.5(5)
C5 N5 Fe1 N4 100.5(5)
C23 N3 Fe1 N6 -13.4(4)
C24 N3 Fe1 N6 175.9(5)
C23 N3 Fe1 N5 169.3(4)
C24 N3 Fe1 N5 -1.5(5)
C23 N3 Fe1 N1 87.9(4)
C24 N3 Fe1 N1 -82.9(4)
C23 N3 Fe1 N2 -110.2(4)
C24 N3 Fe1 N2 79.1(5)
C23 N3 Fe1 N4 -10.2(9)
C24 N3 Fe1 N4 179.0(5)
C6 N1 Fe1 N6 165.2(4)
C7 N1 Fe1 N6 -6.6(6)
C6 N1 Fe1 N5 -12.3(4)
C7 N1 Fe1 N5 175.9(6)
C6 N1 Fe1 N3 85.5(4)
C7 N1 Fe1 N3 -86.3(5)
C6 N1 Fe1 N2 -15.9(9)
C7 N1 Fe1 N2 172.3(6)
C6 N1 Fe1 N4 -113.2(4)
C7 N1 Fe1 N4 75.0(5)
C12 N2 Fe1 N6 176.9(5)
C13 N2 Fe1 N6 0.8(5)
C12 N2 Fe1 N5 -5.6(5)
C13 N2 Fe1 N5 178.3(5)
C12 N2 Fe1 N3 -103.3(5)
C13 N2 Fe1 N3 80.7(5)
C12 N2 Fe1 N1 -2.1(10)
C13 N2 Fe1 N1 -178.1(6)
C12 N2 Fe1 N4 95.4(5)
C13 N2 Fe1 N4 -80.7(5)
C29 N4 Fe1 N6 -14.5(4)
C30 N4 Fe1 N6 -175.7(5)
C29 N4 Fe1 N5 162.9(4)
C30 N4 Fe1 N5 1.7(5)
C29 N4 Fe1 N3 -17.6(8)
C30 N4 Fe1 N3 -178.8(5)
C29 N4 Fe1 N1 -115.6(4)
C30 N4 Fe1 N1 83.2(5)
C29 N4 Fe1 N2 82.6(4)
C30 N4 Fe1 N2 -78.6(5)
C7 N7 Co1 N8 35.3(5)
C11 N7 Co1 N8 -151.8(4)
C7 N7 Co1 Cl1 -86.4(5)
C11 N7 Co1 Cl1 86.6(4)
C7 N7 Co1 Cl2 151.5(4)
C11 N7 Co1 Cl2 -35.5(4)
C30 N8 Co1 N7 27.2(6)
C34 N8 Co1 N7 -165.9(4)
C30 N8 Co1 Cl1 151.1(5)
C34 N8 Co1 Cl1 -42.0(5)
C30 N8 Co1 Cl2 -89.6(5)
C34 N8 Co1 Cl2 77.3(5)
C28 N10 Co2 N9 -143.4(5)
C24 N10 Co2 N9 47.8(6)
C28 N10 Co2 Cl3 96.8(5)
C24 N10 Co2 Cl3 -72.0(5)
C28 N10 Co2 Cl4 -22.4(6)
C24 N10 Co2 Cl4 168.8(5)
C13 N9 Co2 N10 25.1(6)
C17 N9 Co2 N10 -165.3(5)
C13 N9 Co2 Cl3 147.9(5)
C17 N9 Co2 Cl3 -42.5(5)
C13 N9 Co2 Cl4 -94.9(5)
C17 N9 Co2 Cl4 74.8(5)
